data_7704694
loop_
_publ_author_name
'Ksi\;a\.zek, Maria'
'Weselski, Marek'
'Dreczko, Agnieszka'
'Maliuzhenko, Vladyslav'
'Ka\'zmierczak, Marcin'
'To\/loczko, Aleksandra'
'Kusz, Joachim'
'Bronisz, Robert'

_publ_section_title
;
 Two ways of spin crossover in an iron(ii) coordination polymer associated
 with conformational changes of a bridging ligand.
;
_journal_issue 28
_journal_name_full 'Dalton transactions (Cambridge, England : 2003)'
_journal_page_first 9811
_journal_page_last 9819
_journal_paper_doi 10.1039/d0dt01696a
_journal_volume 49
_journal_year 2020
_chemical_formula_sum 'C40 H66 Cl2 Fe N20 O8'
_chemical_formula_weight 1081.87
_space_group_crystal_system triclinic
_space_group_IT_number 2
_space_group_name_Hall '-P 1'
_space_group_name_H-M_alt 'P -1'
_atom_sites_solution_hydrogens mixed
_audit_creation_method SHELXL-2018/3
_audit_update_record
;
2020-06-09 deposited with the CCDC.	2020-06-24 downloaded from the CCDC.
;
_cell_angle_alpha 84.833(2)
_cell_angle_beta 74.339(2)
_cell_angle_gamma 73.659(2)
_cell_formula_units_Z 1
_cell_length_a 10.5853(3)
_cell_length_b 12.3116(4)
_cell_length_c 12.3848(3)
_cell_measurement_reflns_used 6724
_cell_measurement_temperature 170(1)
_cell_measurement_theta_max 35.2630
_cell_measurement_theta_min 3.5050
_cell_volume 1491.14(8)
_computing_cell_refinement 'CrysAlisPro 1.171.38.41q (Rigaku OD, 2015)'
_computing_data_collection 'CrysAlisPro 1.171.38.41q (Rigaku OD, 2015)'
_computing_data_reduction 'CrysAlisPro 1.171.38.41q (Rigaku OD, 2015)'
_computing_structure_refinement 'SHELXL-2018/3 (Sheldrick, 2018)'
_computing_structure_solution 'SHELXS-2013 (Sheldrick, 2018)'
_diffrn_ambient_temperature 170(1)
_diffrn_detector_area_resol_mean 10.4498
_diffrn_measured_fraction_theta_full 0.997
_diffrn_measured_fraction_theta_max 0.997
_diffrn_measurement_device_type
;
SuperNova diffractometer (Agilent Technologies) with Atlas detector
;
_diffrn_measurement_method '\w scans'
_diffrn_radiation_type MoK\a
_diffrn_radiation_wavelength 0.71073
_diffrn_reflns_av_R_equivalents 0.0243
_diffrn_reflns_av_unetI/netI 0.0346
_diffrn_reflns_Laue_measured_fraction_full 0.997
_diffrn_reflns_Laue_measured_fraction_max 0.997
_diffrn_reflns_limit_h_max 13
_diffrn_reflns_limit_h_min -10
_diffrn_reflns_limit_k_max 15
_diffrn_reflns_limit_k_min -15
_diffrn_reflns_limit_l_max 15
_diffrn_reflns_limit_l_min -15
_diffrn_reflns_number 12419
_diffrn_reflns_point_group_measured_fraction_full 0.997
_diffrn_reflns_point_group_measured_fraction_max 0.997
_diffrn_reflns_theta_full 25.242
_diffrn_reflns_theta_max 26.372
_diffrn_reflns_theta_min 3.191
_diffrn_source 'micro-focus sealed X-ray tube'
_exptl_absorpt_coefficient_mu 0.402
_exptl_absorpt_correction_T_max 1.00000
_exptl_absorpt_correction_T_min 0.77079
_exptl_absorpt_correction_type multi-scan
_exptl_absorpt_process_details
;
CrysAlisPro 1.171.38.41q (Rigaku Oxford Diffraction, 2015)
Empirical absorption correction using spherical harmonics,
 implemented in SCALE3 ABSPACK scaling algorithm.
;
_exptl_crystal_colour colourless
_exptl_crystal_density_diffrn 1.205
_exptl_crystal_description polyhedron
_exptl_crystal_F_000 570
_exptl_crystal_size_max 0.400
_exptl_crystal_size_mid 0.310
_exptl_crystal_size_min 0.090
_refine_diff_density_max 1.484
_refine_diff_density_min -1.034
_refine_diff_density_rms 0.144
_refine_ls_extinction_method none
_refine_ls_goodness_of_fit_ref 1.419
_refine_ls_hydrogen_treatment constr
_refine_ls_matrix_type full
_refine_ls_number_parameters 431
_refine_ls_number_reflns 6093
_refine_ls_number_restraints 239
_refine_ls_restrained_S_all 1.512
_refine_ls_R_factor_all 0.1123
_refine_ls_R_factor_gt 0.1018
_refine_ls_shift/su_max 0.000
_refine_ls_shift/su_mean 0.000
_refine_ls_structure_factor_coef Fsqd
_refine_ls_weighting_details 'w=1/[\s^2^(Fo^2^)+(0.2000P)^2^] where P=(Fo^2^+2Fc^2^)/3'
_refine_ls_weighting_scheme calc
_refine_ls_wR_factor_gt 0.3040
_refine_ls_wR_factor_ref 0.3227
_reflns_Friedel_coverage 0.000
_reflns_number_gt 5171
_reflns_number_total 6093
_reflns_threshold_expression 'I > 2\s(I)'
_cod_data_source_file d0dt01696a2.cif
_cod_data_source_block rb19_138_17_170K
_cod_depositor_comments 'Adding full bibliography for 7704692--7704699.cif.'
_cod_database_code 7704694
_shelx_shelxl_version_number 2018/3
_shelx_space_group_comment
;
The symmetry employed for this shelxl refinement is uniquely defined
by the following loop, which should always be used as a source of
symmetry information in preference to the above space-group names.
They are only intended as comments.
;
_shelx_estimated_absorpt_t_min 0.856
_shelx_estimated_absorpt_t_max 0.965

loop_
_space_group_symop_operation_xyz
'x, y, z'
'-x, -y, -z'

loop_
_atom_site_label
_atom_site_type_symbol
_atom_site_fract_x
_atom_site_fract_y
_atom_site_fract_z
_atom_site_U_iso_or_equiv
_atom_site_adp_type
_atom_site_occupancy
_atom_site_site_symmetry_order
_atom_site_calc_flag
_atom_site_refinement_flags_posn
_atom_site_refinement_flags_adp
_atom_site_refinement_flags_occupancy
_atom_site_disorder_assembly
_atom_site_disorder_group
Fe Fe 0.500000 0.500000 0.500000 0.0251(3) Uani 1 2 d S . P . .
N1A N 0.4604(3) 0.4224(3) 0.3646(2) 0.0336(7) Uani 1 1 d . . . . .
N2A N 0.5351(4) 0.3198(3) 0.3319(3) 0.0501(9) Uani 1 1 d . . . . .
N3A N 0.5142(5) 0.3040(3) 0.2339(3) 0.0496(9) Uani 1 1 d . . . . .
C1A C 0.4257(4) 0.3969(3) 0.2021(3) 0.0360(8) Uani 1 1 d . . . . .
C2A C 0.3928(3) 0.4700(3) 0.2866(3) 0.0320(7) Uani 1 1 d . . . . .
H2A H 0.331575 0.543568 0.290587 0.038 Uiso 1 1 calc R U . . .
C3A C 0.3851(4) 0.4084(4) 0.0932(3) 0.0455(10) Uani 1 1 d . . . . .
H3A1 H 0.296437 0.465979 0.101685 0.055 Uiso 1 1 calc R U . . .
H3A2 H 0.372891 0.335376 0.076736 0.055 Uiso 1 1 calc R U . . .
C4A C 0.4907(4) 0.4429(4) -0.0068(3) 0.0404(9) Uani 1 1 d . . . . .
H4A1 H 0.579328 0.385293 -0.015423 0.049 Uiso 1 1 calc R U . . .
H4A2 H 0.461051 0.443774 -0.076293 0.049 Uiso 1 1 calc R U . . .
C5A C 0.5819(8) 0.1965(5) 0.1780(6) 0.0949(18) Uani 0.394(11) 1 d D U P A 1
H5A1 H 0.609749 0.211217 0.096273 0.114 Uiso 0.394(11) 1 calc R U P A 1
H5A2 H 0.515604 0.150764 0.190955 0.114 Uiso 0.394(11) 1 calc R U P A 1
C6A C 0.7056(15) 0.1279(13) 0.2155(15) 0.0949(18) Uani 0.394(11) 1 d D . P A 1
H6A1 H 0.744852 0.057093 0.173849 0.142 Uiso 0.394(11) 1 calc R U P A 1
H6A2 H 0.773287 0.171333 0.201088 0.142 Uiso 0.394(11) 1 calc R U P A 1
H6A3 H 0.678962 0.110766 0.295950 0.142 Uiso 0.394(11) 1 calc R U P A 1
C7A C 0.5819(8) 0.1965(5) 0.1780(6) 0.0949(18) Uani 0.606(11) 1 d D U P A 2
H7A1 H 0.542072 0.191267 0.115540 0.114 Uiso 0.606(11) 1 calc R U P A 2
H7A2 H 0.569037 0.133384 0.231539 0.114 Uiso 0.606(11) 1 calc R U P A 2
C8A C 0.7318(8) 0.1882(9) 0.1333(9) 0.0949(18) Uani 0.606(11) 1 d D . P A 2
H8A1 H 0.778192 0.115767 0.095419 0.142 Uiso 0.606(11) 1 calc R U P A 2
H8A2 H 0.743790 0.250491 0.079942 0.142 Uiso 0.606(11) 1 calc R U P A 2
H8A3 H 0.770678 0.192773 0.195611 0.142 Uiso 0.606(11) 1 calc R U P A 2
N1B N 0.2956(3) 0.5076(3) 0.6068(3) 0.0377(7) Uani 1 1 d . . . . .
N2B N 0.1884(3) 0.5230(4) 0.5688(3) 0.0517(9) Uani 1 1 d . . . . .
N3B N 0.0821(3) 0.5363(4) 0.6617(4) 0.0619(12) Uani 1 1 d . . . . .
C1B C 0.1202(5) 0.5305(5) 0.7562(4) 0.0651(15) Uani 1 1 d . . . . .
C2B C 0.2576(4) 0.5113(4) 0.7206(4) 0.0524(12) Uani 1 1 d . . . . .
H2B H 0.317564 0.501893 0.767639 0.063 Uiso 1 1 calc R U . . .
C3B C 0.0269(6) 0.5483(5) 0.8744(5) 0.0819(17) Uani 1 1 d D . . B 3
H3B1 H -0.061082 0.604970 0.870261 0.098 Uiso 1 1 d R U . B 3
H3B2 H -0.009088 0.480542 0.894457 0.098 Uiso 0.5 1 d R U P B 3
H3B3 H 0.064735 0.577058 0.925815 0.098 Uiso 0.5 1 d R U P B 3
C4B C -0.0072(11) 0.4388(7) 0.9184(9) 0.0819(17) Uani 0.5 1 d D . P B 3
H4B1 H 0.077027 0.376930 0.915119 0.098 Uiso 0.5 1 calc R U P B 3
H4B2 H -0.060680 0.417303 0.873496 0.098 Uiso 0.5 1 calc R U P B 3
C5B C -0.0905(12) 0.4611(13) 1.0395(9) 0.0819(17) Uani 0.5 1 d . . P B 3
H5B1 H -0.172851 0.527156 1.040879 0.098 Uiso 0.5 1 d R U P B 3
H5B2 H -0.121220 0.390622 1.056157 0.098 Uiso 0.5 1 d R U P B 3
C6B C -0.0579(5) 0.5567(5) 0.6464(5) 0.0734(17) Uani 1 1 d D . . . .
H6B1 H -0.121594 0.546875 0.719269 0.088 Uiso 1 1 calc R U . . .
H6B2 H -0.057954 0.500798 0.593750 0.088 Uiso 1 1 calc R U . . .
C7B C -0.1048(7) 0.6750(5) 0.6010(7) 0.099(3) Uani 1 1 d D . . . .
H7B1 H -0.196679 0.687389 0.591327 0.149 Uiso 1 1 calc R U . . .
H7B2 H -0.105776 0.730120 0.653787 0.149 Uiso 1 1 calc R U . . .
H7B3 H -0.042255 0.684128 0.528501 0.149 Uiso 1 1 calc R U . . .
N1C N 0.5805(3) 0.3331(2) 0.5716(2) 0.0320(7) Uani 1 1 d . . . . .
N2C N 0.5286(4) 0.3053(3) 0.6744(3) 0.0454(9) Uani 1 1 d . . . . .
N3C N 0.6099(4) 0.2051(3) 0.6950(3) 0.0517(10) Uani 1 1 d D . . . .
C1C C 0.7147(5) 0.1695(3) 0.6071(4) 0.0459(10) Uani 1 1 d . . . . .
C2C C 0.6965(4) 0.2539(3) 0.5286(3) 0.0424(9) Uani 1 1 d . . . . .
H2C H 0.755660 0.256231 0.455991 0.051 Uiso 1 1 calc R U . . .
C3C C 0.8272(5) 0.0625(4) 0.6047(5) 0.0615(13) Uani 1 1 d . . . . .
H3C1 H 0.862726 0.059333 0.671458 0.074 Uiso 1 1 calc R U . . .
H3C2 H 0.789889 -0.003453 0.608803 0.074 Uiso 1 1 calc R U . . .
C4C C 0.9421(5) 0.0544(4) 0.5012(5) 0.0632(14) Uani 1 1 d . . . . .
H4C1 H 0.978847 0.120688 0.496769 0.076 Uiso 1 1 calc R U . . .
H4C2 H 0.906670 0.056932 0.434481 0.076 Uiso 1 1 calc R U . . .
C5C C 0.5731(17) 0.1652(9) 0.8153(9) 0.056(3) Uani 0.3 1 d D U P C 11
H5C1 H 0.498191 0.222422 0.862879 0.067 Uiso 0.3 1 calc R U P C 11
H5C2 H 0.652493 0.143560 0.847993 0.067 Uiso 0.3 1 calc R U P C 11
C6C C 0.527(3) 0.0614(17) 0.796(2) 0.072(3) Uani 0.3 1 d D U P C 11
H6C1 H 0.498870 0.024019 0.868505 0.108 Uiso 0.3 1 calc R U P C 11
H6C2 H 0.450746 0.086198 0.761587 0.108 Uiso 0.3 1 calc R U P C 11
H6C3 H 0.603252 0.008254 0.746874 0.108 Uiso 0.3 1 calc R U P C 11
C5C1 C 0.5731(17) 0.1652(9) 0.8153(9) 0.056(3) Uani 0.2 1 d D U P C 12
H5C3 H 0.503170 0.219536 0.869529 0.067 Uiso 0.2 1 calc R U P C 12
H5C4 H 0.648096 0.117165 0.845746 0.067 Uiso 0.2 1 calc R U P C 12
C9C C 0.523(4) 0.110(3) 0.734(3) 0.15(3) Uani 0.2 1 d D . P C 12
H9C1 H 0.474315 0.055733 0.776189 0.228 Uiso 0.2 1 calc R U P C 12
H9C2 H 0.462030 0.167929 0.699277 0.228 Uiso 0.2 1 calc R U P C 12
H9C3 H 0.601545 0.069380 0.676383 0.228 Uiso 0.2 1 calc R U P C 12
C7C C 0.5881(17) 0.1350(11) 0.7985(11) 0.065(3) Uani 0.3 1 d D U P C 13
H7C1 H 0.643121 0.148604 0.846434 0.078 Uiso 0.3 1 calc R U P C 13
H7C2 H 0.622204 0.054232 0.777596 0.078 Uiso 0.3 1 calc R U P C 13
C8C C 0.4403(16) 0.157(2) 0.8671(18) 0.072(3) Uani 0.3 1 d D U P C 13
H8C1 H 0.435111 0.107397 0.933660 0.108 Uiso 0.3 1 calc R U P C 13
H8C2 H 0.405956 0.236266 0.890322 0.108 Uiso 0.3 1 calc R U P C 13
H8C3 H 0.384997 0.141705 0.821347 0.108 Uiso 0.3 1 calc R U P C 13
C7C1 C 0.5881(17) 0.1350(11) 0.7985(11) 0.065(3) Uani 0.2 1 d D U P C 14
H7C3 H 0.667139 0.067471 0.790306 0.078 Uiso 0.2 1 calc R U P C 14
H7C4 H 0.587816 0.179017 0.861654 0.078 Uiso 0.2 1 calc R U P C 14
C10C C 0.473(4) 0.099(3) 0.827(3) 0.072(5) Uiso 0.2 1 d . U P C 14
H10A H 0.470807 0.053893 0.896590 0.107 Uiso 0.2 1 calc R U P C 14
H10B H 0.393493 0.164755 0.838582 0.107 Uiso 0.2 1 calc R U P C 14
H10C H 0.473129 0.052769 0.766952 0.107 Uiso 0.2 1 calc R U P C 14
Cl1 Cl 0.2012(3) 0.13838(18) 1.0780(3) 0.0895(12) Uani 0.5 1 d D . P . .
O11 O 0.2159(10) 0.2151(5) 0.9894(5) 0.176(8) Uani 0.5 1 d D . P . .
O21 O 0.2752(8) 0.1507(6) 1.1508(6) 0.111(4) Uani 0.5 1 d D . P . .
O31 O 0.0647(4) 0.1586(7) 1.1348(8) 0.213(10) Uani 0.5 1 d D . P . .
O41 O 0.2488(8) 0.0291(3) 1.0371(6) 0.109(4) Uani 0.5 1 d D . P . .
Cl2 Cl -0.0645(10) 0.2437(8) 0.8357(7) 0.0690(18) Uani 0.25 1 d D U P D 8
O12 O -0.134(2) 0.2870(14) 0.7572(15) 0.093(2) Uani 0.25 1 d D U P D 8
O22 O -0.032(3) 0.1263(10) 0.846(2) 0.116(5) Uani 0.25 1 d D U P D 8
O32 O -0.1378(16) 0.3045(12) 0.9328(11) 0.093(2) Uani 0.25 1 d D . P D 8
O42 O 0.0640(15) 0.265(2) 0.812(2) 0.131(8) Uani 0.25 1 d D U P D 8
Cl3 Cl -0.051(3) 0.238(2) 0.800(2) 0.0690(18) Uani 0.1 1 d D U P E 9
O13 O -0.002(4) 0.254(3) 0.687(2) 0.093(2) Uani 0.1 1 d D . P E 9
O23 O -0.012(6) 0.124(3) 0.830(4) 0.121(6) Uiso 0.1 1 d D U P E 9
O33 O -0.189(3) 0.289(4) 0.823(4) 0.093(2) Uani 0.1 1 d D U P E 9
O43 O 0.004(5) 0.292(5) 0.863(4) 0.128(9) Uani 0.1 1 d D U P E 9
Cl5 Cl -0.0789(15) 0.2134(11) 0.8087(13) 0.071(3) Uani 0.15 1 d D U P F 10
O15 O -0.148(4) 0.3127(16) 0.769(3) 0.093(2) Uani 0.15 1 d D U P F 10
O25 O -0.101(3) 0.1214(19) 0.766(3) 0.116(5) Uani 0.15 1 d D . P F 10
O35 O -0.117(4) 0.219(3) 0.9244(15) 0.121(6) Uiso 0.15 1 d D . P F 10
O45 O 0.0624(18) 0.197(3) 0.775(3) 0.131(8) Uani 0.15 1 d D U P F 10
N1 N 0.399(2) 0.0646(17) 0.3962(15) 0.190(7) Uani 0.6 1 d D . P G 12
C1 C 0.370(2) 0.1132(17) 0.4784(14) 0.131(3) Uani 0.6 1 d D U P G 12
C2 C 0.3131(19) 0.1810(16) 0.5840(14) 0.131(3) Uani 0.6 1 d D U P G 12
H2D H 0.296357 0.130188 0.648745 0.197 Uiso 0.6 1 calc R U P G 12
H2E H 0.227353 0.236403 0.580221 0.197 Uiso 0.6 1 calc R U P G 12
H2F H 0.378362 0.220651 0.592050 0.197 Uiso 0.6 1 calc R U P G 12
N2 N 0.264(3) 0.030(2) 0.618(2) 0.190(7) Uani 0.4 1 d D . P H 13
C3 C 0.333(3) 0.081(3) 0.562(3) 0.131(3) Uani 0.4 1 d D U P H 13
C4 C 0.420(3) 0.151(2) 0.489(2) 0.131(3) Uani 0.4 1 d D U P H 13
H4A H 0.420301 0.213997 0.531574 0.197 Uiso 0.4 1 calc R U P H 13
H4B H 0.383957 0.180380 0.423969 0.197 Uiso 0.4 1 calc R U P H 13
H4C H 0.513896 0.103297 0.462636 0.197 Uiso 0.4 1 calc R U P H 13

loop_
_atom_site_aniso_label
_atom_site_aniso_U_11
_atom_site_aniso_U_22
_atom_site_aniso_U_33
_atom_site_aniso_U_23
_atom_site_aniso_U_13
_atom_site_aniso_U_12
Fe 0.0189(4) 0.0326(4) 0.0160(4) 0.0013(2) -0.0002(3) 0.0011(3)
N1A 0.0376(16) 0.0399(16) 0.0198(14) 0.0009(11) -0.0038(12) -0.0089(13)
N2A 0.078(3) 0.0358(17) 0.039(2) 0.0009(14) -0.0298(19) -0.0062(17)
N3A 0.077(3) 0.0414(19) 0.0321(19) -0.0023(14) -0.0156(18) -0.0162(18)
C1A 0.0355(18) 0.051(2) 0.0267(18) 0.0069(15) -0.0074(15) -0.0220(16)
C2A 0.0233(15) 0.048(2) 0.0233(17) 0.0044(14) -0.0046(13) -0.0097(14)
C3A 0.048(2) 0.072(3) 0.028(2) -0.0008(18) -0.0108(17) -0.035(2)
C4A 0.047(2) 0.060(2) 0.0210(18) -0.0004(15) -0.0088(16) -0.0252(19)
C5A 0.140(5) 0.056(3) 0.081(4) -0.026(2) -0.044(4) 0.009(3)
C6A 0.140(5) 0.056(3) 0.081(4) -0.026(2) -0.044(4) 0.009(3)
C7A 0.140(5) 0.056(3) 0.081(4) -0.026(2) -0.044(4) 0.009(3)
C8A 0.140(5) 0.056(3) 0.081(4) -0.026(2) -0.044(4) 0.009(3)
N1B 0.0228(14) 0.0522(18) 0.0275(16) 0.0052(13) 0.0012(12) -0.0023(13)
N2B 0.0260(16) 0.083(3) 0.040(2) 0.0034(18) -0.0015(14) -0.0117(16)
N3B 0.0215(16) 0.095(3) 0.053(3) 0.010(2) 0.0067(16) -0.0091(17)
C1B 0.040(2) 0.088(4) 0.038(3) 0.021(2) 0.0082(19) 0.004(2)
C2B 0.032(2) 0.080(3) 0.026(2) 0.0156(19) 0.0031(16) 0.0005(19)
C3B 0.056(3) 0.105(4) 0.045(3) 0.021(2) 0.0121(19) 0.011(2)
C4B 0.056(3) 0.105(4) 0.045(3) 0.021(2) 0.0121(19) 0.011(2)
C5B 0.056(3) 0.105(4) 0.045(3) 0.021(2) 0.0121(19) 0.011(2)
C6B 0.027(2) 0.120(5) 0.066(4) 0.005(3) -0.006(2) -0.015(3)
C7B 0.056(4) 0.109(6) 0.133(7) -0.004(5) -0.048(4) 0.000(3)
N1C 0.0308(14) 0.0334(15) 0.0248(15) 0.0020(11) -0.0055(12) 0.0004(12)
N2C 0.0400(18) 0.0377(17) 0.042(2) 0.0118(14) 0.0000(15) 0.0023(14)
N3C 0.048(2) 0.0405(18) 0.048(2) 0.0167(15) -0.0044(17) 0.0046(15)
C1C 0.047(2) 0.039(2) 0.041(2) 0.0028(16) -0.0096(18) 0.0034(17)
C2C 0.042(2) 0.040(2) 0.030(2) -0.0006(15) -0.0078(16) 0.0109(16)
C3C 0.056(3) 0.043(2) 0.063(3) 0.010(2) -0.012(2) 0.015(2)
C4C 0.052(3) 0.050(3) 0.065(3) 0.004(2) -0.015(2) 0.021(2)
C5C 0.067(5) 0.019(5) 0.052(4) 0.003(4) 0.004(4) 0.015(4)
C6C 0.076(5) 0.071(5) 0.061(5) 0.010(4) -0.007(5) -0.021(5)
C5C1 0.067(5) 0.019(5) 0.052(4) 0.003(4) 0.004(4) 0.015(4)
C9C 0.07(2) 0.12(4) 0.23(7) 0.10(5) 0.00(3) -0.04(2)
C7C 0.071(5) 0.027(5) 0.059(5) 0.012(4) 0.011(4) 0.019(5)
C8C 0.076(5) 0.071(5) 0.061(5) 0.010(4) -0.007(5) -0.021(5)
C7C1 0.071(5) 0.027(5) 0.059(5) 0.012(4) 0.011(4) 0.019(5)
Cl1 0.092(2) 0.0334(11) 0.175(4) 0.0346(15) -0.089(2) -0.0250(12)
O11 0.31(2) 0.063(7) 0.134(12) 0.045(7) -0.085(13) -0.002(9)
O21 0.172(11) 0.069(6) 0.126(9) 0.033(6) -0.075(9) -0.063(7)
O31 0.124(13) 0.172(16) 0.35(3) 0.086(18) -0.065(16) -0.077(12)
O41 0.112(8) 0.048(5) 0.180(12) 0.021(6) -0.066(8) -0.019(5)
Cl2 0.074(3) 0.061(3) 0.083(5) -0.011(3) -0.040(4) -0.013(2)
O12 0.098(4) 0.044(4) 0.150(5) 0.009(4) -0.064(4) -0.010(4)
O22 0.145(10) 0.085(8) 0.119(10) -0.001(7) -0.016(8) -0.052(8)
O32 0.098(4) 0.044(4) 0.150(5) 0.009(4) -0.064(4) -0.010(4)
O42 0.132(9) 0.130(10) 0.139(10) -0.010(6) -0.036(7) -0.044(7)
Cl3 0.074(3) 0.061(3) 0.083(5) -0.011(3) -0.040(4) -0.013(2)
O13 0.098(4) 0.044(4) 0.150(5) 0.009(4) -0.064(4) -0.010(4)
O33 0.098(4) 0.044(4) 0.150(5) 0.009(4) -0.064(4) -0.010(4)
O43 0.135(13) 0.128(13) 0.137(14) -0.010(12) -0.036(12) -0.055(12)
Cl5 0.072(5) 0.064(6) 0.088(6) -0.006(5) -0.043(5) -0.011(4)
O15 0.098(4) 0.044(4) 0.150(5) 0.009(4) -0.064(4) -0.010(4)
O25 0.145(10) 0.085(8) 0.119(10) -0.001(7) -0.016(8) -0.052(8)
O45 0.132(9) 0.130(10) 0.139(10) -0.010(6) -0.036(7) -0.044(7)
N1 0.227(18) 0.161(13) 0.158(15) -0.058(10) -0.052(13) 0.004(11)
C1 0.138(5) 0.136(5) 0.124(5) 0.001(4) -0.052(4) -0.026(4)
C2 0.138(5) 0.136(5) 0.124(5) 0.001(4) -0.052(4) -0.026(4)
N2 0.227(18) 0.161(13) 0.158(15) -0.058(10) -0.052(13) 0.004(11)
C3 0.138(5) 0.136(5) 0.124(5) 0.001(4) -0.052(4) -0.026(4)
C4 0.138(5) 0.136(5) 0.124(5) 0.001(4) -0.052(4) -0.026(4)

loop_
_atom_type_symbol
_atom_type_description
_atom_type_scat_dispersion_real
_atom_type_scat_dispersion_imag
_atom_type_scat_source
C C 0.0033 0.0016 'International Tables Vol C Tables 4.2.6.8 and 6.1.1.4'
H H 0.0000 0.0000 'International Tables Vol C Tables 4.2.6.8 and 6.1.1.4'
N N 0.0061 0.0033 'International Tables Vol C Tables 4.2.6.8 and 6.1.1.4'
Fe Fe 0.3463 0.8444 'International Tables Vol C Tables 4.2.6.8 and 6.1.1.4'
Cl Cl 0.1484 0.1585 'International Tables Vol C Tables 4.2.6.8 and 6.1.1.4'
O O 0.0106 0.0060 'International Tables Vol C Tables 4.2.6.8 and 6.1.1.4'

loop_
_geom_angle_atom_site_label_1
_geom_angle_atom_site_label_2
_geom_angle_atom_site_label_3
_geom_angle
_geom_angle_site_symmetry_1
_geom_angle_site_symmetry_3
_geom_angle_publ_flag
N1A Fe N1A 180.00(8) . 2_666 ?
N1A Fe N1B 91.52(12) . . ?
N1A Fe N1B 88.48(12) 2_666 . ?
N1A Fe N1B 88.48(12) . 2_666 ?
N1A Fe N1B 91.52(12) 2_666 2_666 ?
N1B Fe N1B 180.0 . 2_666 ?
N1A Fe N1C 88.55(11) . 2_666 ?
N1A Fe N1C 91.45(11) 2_666 2_666 ?
N1B Fe N1C 89.51(12) . 2_666 ?
N1B Fe N1C 90.49(12) 2_666 2_666 ?
N1A Fe N1C 91.45(11) . . ?
N1A Fe N1C 88.55(11) 2_666 . ?
N1B Fe N1C 90.49(12) . . ?
N1B Fe N1C 89.51(12) 2_666 . ?
N1C Fe N1C 180.00(10) 2_666 . ?
N2A N1A C2A 108.7(3) . . ?
N2A N1A Fe 119.0(2) . . ?
C2A N1A Fe 130.3(3) . . ?
N1A N2A N3A 106.8(3) . . ?
N2A N3A C1A 111.2(3) . . ?
N2A N3A C7A 119.3(4) . . ?
C1A N3A C7A 129.5(4) . . ?
N2A N3A C5A 119.3(4) . . ?
C1A N3A C5A 129.5(4) . . ?
C2A C1A N3A 103.9(3) . . ?
C2A C1A C3A 131.5(4) . . ?
N3A C1A C3A 124.5(4) . . ?
N1A C2A C1A 109.4(3) . . ?
N1A C2A H2A 125.3 . . ?
C1A C2A H2A 125.3 . . ?
C1A C3A C4A 113.1(3) . . ?
C1A C3A H3A1 109.0 . . ?
C4A C3A H3A1 109.0 . . ?
C1A C3A H3A2 109.0 . . ?
C4A C3A H3A2 109.0 . . ?
H3A1 C3A H3A2 107.8 . . ?
C4A C4A C3A 113.0(4) 2_665 . ?
C4A C4A H4A1 109.0 2_665 . ?
C3A C4A H4A1 109.0 . . ?
C4A C4A H4A2 109.0 2_665 . ?
C3A C4A H4A2 109.0 . . ?
H4A1 C4A H4A2 107.8 . . ?
N3A C5A C6A 114.8(7) . . ?
N3A C5A H5A1 108.6 . . ?
C6A C5A H5A1 108.6 . . ?
N3A C5A H5A2 108.6 . . ?
C6A C5A H5A2 108.6 . . ?
H5A1 C5A H5A2 107.6 . . ?
C5A C6A H6A1 109.5 . . ?
C5A C6A H6A2 109.5 . . ?
H6A1 C6A H6A2 109.5 . . ?
C5A C6A H6A3 109.5 . . ?
H6A1 C6A H6A3 109.5 . . ?
H6A2 C6A H6A3 109.5 . . ?
N3A C7A C8A 109.0(6) . . ?
N3A C7A H7A1 109.9 . . ?
C8A C7A H7A1 109.9 . . ?
N3A C7A H7A2 109.9 . . ?
C8A C7A H7A2 109.9 . . ?
H7A1 C7A H7A2 108.3 . . ?
C7A C8A H8A1 109.5 . . ?
C7A C8A H8A2 109.5 . . ?
H8A1 C8A H8A2 109.5 . . ?
C7A C8A H8A3 109.5 . . ?
H8A1 C8A H8A3 109.5 . . ?
H8A2 C8A H8A3 109.5 . . ?
N2B N1B C2B 109.6(3) . . ?
N2B N1B Fe 124.0(3) . . ?
C2B N1B Fe 126.0(3) . . ?
N1B N2B N3B 105.0(3) . . ?
C1B N3B N2B 112.9(4) . . ?
C1B N3B C6B 128.8(4) . . ?
N2B N3B C6B 118.3(4) . . ?
N3B C1B C2B 103.5(4) . . ?
N3B C1B C3B 126.6(5) . . ?
C2B C1B C3B 129.9(5) . . ?
N1B C2B C1B 109.1(4) . . ?
N1B C2B H2B 125.5 . . ?
C1B C2B H2B 125.5 . . ?
C5B C3B C4B 87.0(9) 2_567 . ?
C5B C3B C1B 116.1(6) 2_567 . ?
C4B C3B C1B 109.2(6) . . ?
C5B C3B H3B1 125.5 2_567 . ?
C4B C3B H3B1 107.0 . . ?
C1B C3B H3B1 108.4 . . ?
C5B C3B H3B2 97.9 2_567 . ?
C4B C3B H3B2 11.3 . . ?
C1B C3B H3B2 107.0 . . ?
H3B1 C3B H3B2 97.7 . . ?
C5B C3B H3B3 25.5 2_567 . ?
C4B C3B H3B3 111.0 . . ?
C1B C3B H3B3 113.3 . . ?
H3B1 C3B H3B3 107.8 . . ?
H3B2 C3B H3B3 121.1 . . ?
C3B C4B C5B 105.8(9) . . ?
C3B C4B H3B2 20.2 . . ?
C5B C4B H3B2 109.6 . . ?
C5B C4B H3B2 63.4 2_567 . ?
C3B C4B H4B1 110.6 . . ?
C5B C4B H4B1 110.6 . . ?
C5B C4B H4B1 86.4 2_567 . ?
H3B2 C4B H4B1 124.3 . . ?
C3B C4B H4B2 110.6 . . ?
C5B C4B H4B2 110.6 . . ?
C5B C4B H4B2 154.5 2_567 . ?
H3B2 C4B H4B2 91.1 . . ?
H4B1 C4B H4B2 108.7 . . ?
C3B C5B C4B 120.8(10) 2_567 . ?
C3B C5B H5B1 117.7 2_567 . ?
C4B C5B H5B1 109.0 . . ?
C4B C5B H5B1 90.9 2_567 . ?
C3B C5B H5B2 98.1 2_567 . ?
C4B C5B H5B2 99.7 . . ?
C4B C5B H5B2 147.1 2_567 . ?
H5B1 C5B H5B2 108.4 . . ?
N3B C6B C7B 110.2(4) . . ?
N3B C6B H6B1 109.6 . . ?
C7B C6B H6B1 109.6 . . ?
N3B C6B H6B2 109.6 . . ?
C7B C6B H6B2 109.6 . . ?
H6B1 C6B H6B2 108.1 . . ?
C6B C7B H7B1 109.5 . . ?
C6B C7B H7B2 109.5 . . ?
H7B1 C7B H7B2 109.5 . . ?
C6B C7B H7B3 109.5 . . ?
H7B1 C7B H7B3 109.5 . . ?
H7B2 C7B H7B3 109.5 . . ?
N2C N1C C2C 109.4(3) . . ?
N2C N1C Fe 121.6(2) . . ?
C2C N1C Fe 128.1(3) . . ?
N1C N2C N3C 106.4(3) . . ?
C1C N3C N2C 111.8(3) . . ?
C1C N3C C7C1 121.5(5) . . ?
N2C N3C C7C1 126.6(6) . . ?
C1C N3C C7C 121.5(5) . . ?
N2C N3C C7C 126.6(6) . . ?
C1C N3C C5C 134.1(6) . . ?
N2C N3C C5C 113.6(6) . . ?
C1C N3C C5C1 134.1(6) . . ?
N2C N3C C5C1 113.6(6) . . ?
C1C N3C C9C 110.7(14) . . ?
N2C N3C C9C 110.9(16) . . ?
C5C1 N3C C9C 58.0(8) . . ?
N3C C1C C2C 104.0(3) . . ?
N3C C1C C3C 124.9(4) . . ?
C2C C1C C3C 131.0(4) . . ?
N1C C2C C1C 108.3(4) . . ?
N1C C2C H2C 125.8 . . ?
C1C C2C H2C 125.8 . . ?
C4C C3C C1C 112.6(4) . . ?
C4C C3C H3C1 109.1 . . ?
C1C C3C H3C1 109.1 . . ?
C4C C3C H3C2 109.1 . . ?
C1C C3C H3C2 109.1 . . ?
H3C1 C3C H3C2 107.8 . . ?
C3C C4C C4C 112.8(6) . 2_756 ?
C3C C4C H4C1 109.0 . . ?
C4C C4C H4C1 109.0 2_756 . ?
C3C C4C H4C2 109.0 . . ?
C4C C4C H4C2 109.0 2_756 . ?
H4C1 C4C H4C2 107.8 . . ?
N3C C5C C6C 98.5(12) . . ?
N3C C5C H5C1 112.1 . . ?
C6C C5C H5C1 112.1 . . ?
N3C C5C H5C2 112.1 . . ?
C6C C5C H5C2 112.1 . . ?
H5C1 C5C H5C2 109.7 . . ?
C5C C6C H6C1 109.5 . . ?
C5C C6C H6C2 109.5 . . ?
H6C1 C6C H6C2 109.5 . . ?
C5C C6C H6C3 109.5 . . ?
H6C1 C6C H6C3 109.5 . . ?
H6C2 C6C H6C3 109.5 . . ?
N3C C5C1 C9C 65.7(14) . . ?
N3C C5C1 H5C3 117.2 . . ?
C9C C5C1 H5C3 117.2 . . ?
N3C C5C1 H5C4 117.2 . . ?
C9C C5C1 H5C4 117.2 . . ?
H5C3 C5C1 H5C4 114.2 . . ?
C5C1 C9C N3C 56.3(8) . . ?
C5C1 C9C H9C1 109.5 . . ?
N3C C9C H9C1 165.8 . . ?
C5C1 C9C H9C2 109.5 . . ?
N3C C9C H9C2 78.0 . . ?
H9C1 C9C H9C2 109.5 . . ?
C5C1 C9C H9C3 109.5 . . ?
N3C C9C H9C3 78.0 . . ?
H9C1 C9C H9C3 109.5 . . ?
H9C2 C9C H9C3 109.5 . . ?
N3C C7C C8C 114.9(12) . . ?
N3C C7C H7C1 108.6 . . ?
C8C C7C H7C1 108.6 . . ?
N3C C7C H7C2 108.6 . . ?
C8C C7C H7C2 108.6 . . ?
H7C1 C7C H7C2 107.5 . . ?
C7C C8C H8C1 109.5 . . ?
C7C C8C H8C2 109.5 . . ?
H8C1 C8C H8C2 109.5 . . ?
C7C C8C H8C3 109.5 . . ?
H8C1 C8C H8C3 109.5 . . ?
H8C2 C8C H8C3 109.5 . . ?
C10C C7C1 N3C 117(2) . . ?
C10C C7C1 H7C3 108.0 . . ?
N3C C7C1 H7C3 108.0 . . ?
C10C C7C1 H7C4 108.0 . . ?
N3C C7C1 H7C4 108.0 . . ?
H7C3 C7C1 H7C4 107.2 . . ?
C7C1 C10C H10A 109.5 . . ?
C7C1 C10C H10B 109.5 . . ?
H10A C10C H10B 109.5 . . ?
C7C1 C10C H10C 109.5 . . ?
H10A C10C H10C 109.5 . . ?
H10B C10C H10C 109.5 . . ?
O21 Cl1 O11 109.50(9) . . ?
O21 Cl1 O31 109.49(9) . . ?
O11 Cl1 O31 109.45(9) . . ?
O21 Cl1 O41 109.52(9) . . ?
O11 Cl1 O41 109.45(9) . . ?
O31 Cl1 O41 109.41(9) . . ?
O12 Cl2 O22 114.5(11) . . ?
O12 Cl2 O32 105.7(10) . . ?
O22 Cl2 O32 116.6(11) . . ?
O12 Cl2 O42 113.7(11) . . ?
O22 Cl2 O42 102.2(11) . . ?
O32 Cl2 O42 103.8(10) . . ?
O13 Cl3 O33 105.4(12) . . ?
O13 Cl3 O23 111.2(13) . . ?
O33 Cl3 O23 116.2(14) . . ?
O13 Cl3 O43 111.9(13) . . ?
O33 Cl3 O43 107.6(13) . . ?
O23 Cl3 O43 104.6(12) . . ?
O15 Cl5 O35 107.0(12) . . ?
O15 Cl5 O25 110.8(12) . . ?
O35 Cl5 O25 114.7(13) . . ?
O15 Cl5 O45 112.8(13) . . ?
O35 Cl5 O45 106.9(13) . . ?
O25 Cl5 O45 104.7(12) . . ?
N1 C1 C2 172(2) . . ?
C1 C2 H2D 109.5 . . ?
C1 C2 H2E 109.5 . . ?
H2D C2 H2E 109.5 . . ?
C1 C2 H2F 109.5 . . ?
H2D C2 H2F 109.5 . . ?
H2E C2 H2F 109.5 . . ?
N2 C3 C4 178(4) . . ?
C3 C4 H4A 109.5 . . ?
C3 C4 H4B 109.5 . . ?
H4A C4 H4B 109.5 . . ?
C3 C4 H4C 109.5 . . ?
H4A C4 H4C 109.5 . . ?
H4B C4 H4C 109.5 . . ?

loop_
_geom_bond_atom_site_label_1
_geom_bond_atom_site_label_2
_geom_bond_distance
_geom_bond_site_symmetry_2
_geom_bond_publ_flag
Fe N1A 2.190(3) . ?
Fe N1A 2.190(3) 2_666 ?
Fe N1B 2.191(3) . ?
Fe N1B 2.191(3) 2_666 ?
Fe N1C 2.197(3) 2_666 ?
Fe N1C 2.197(3) . ?
N1A N2A 1.320(5) . ?
N1A C2A 1.350(4) . ?
N2A N3A 1.331(5) . ?
N3A C1A 1.363(6) . ?
N3A C7A 1.452(6) . ?
N3A C5A 1.452(6) . ?
C1A C2A 1.351(6) . ?
C1A C3A 1.506(5) . ?
C2A H2A 0.9500 . ?
C3A C4A 1.545(5) . ?
C3A H3A1 0.9900 . ?
C3A H3A2 0.9900 . ?
C4A C4A 1.505(8) 2_665 ?
C4A H4A1 0.9900 . ?
C4A H4A2 0.9900 . ?
C5A C6A 1.5100(10) . ?
C5A H5A1 0.9900 . ?
C5A H5A2 0.9900 . ?
C6A H6A1 0.9800 . ?
C6A H6A2 0.9800 . ?
C6A H6A3 0.9800 . ?
C7A C8A 1.5098(10) . ?
C7A H7A1 0.9900 . ?
C7A H7A2 0.9900 . ?
C8A H8A1 0.9800 . ?
C8A H8A2 0.9800 . ?
C8A H8A3 0.9800 . ?
N1B N2B 1.302(5) . ?
N1B C2B 1.358(5) . ?
N2B N3B 1.360(5) . ?
N3B C1B 1.327(7) . ?
N3B C6B 1.493(6) . ?
C1B C2B 1.358(6) . ?
C1B C3B 1.524(7) . ?
C2B H2B 0.9500 . ?
C3B C5B 1.388(15) 2_567 ?
C3B C4B 1.5093(10) . ?
C3B H3B1 1.0051 . ?
C3B H3B2 0.9960 . ?
C3B H3B3 0.9745 . ?
C4B C5B 1.526(15) . ?
C4B C5B 2.00(2) 2_567 ?
C4B H3B2 0.5677 . ?
C4B H4B1 0.9900 . ?
C4B H4B2 0.9900 . ?
C5B H5B1 1.0086 . ?
C5B H5B2 0.9950 . ?
C6B C7B 1.510(4) . ?
C6B H6B1 0.9900 . ?
C6B H6B2 0.9900 . ?
C7B H7B1 0.9800 . ?
C7B H7B2 0.9800 . ?
C7B H7B3 0.9800 . ?
N1C N2C 1.300(4) . ?
N1C C2C 1.345(5) . ?
N2C N3C 1.339(5) . ?
N3C C1C 1.330(6) . ?
N3C C7C1 1.481(11) . ?
N3C C7C 1.481(11) . ?
N3C C5C 1.508(11) . ?
N3C C5C1 1.508(11) . ?
N3C C9C 1.65(3) . ?
C1C C2C 1.367(6) . ?
C1C C3C 1.504(5) . ?
C2C H2C 0.9500 . ?
C3C C4C 1.498(8) . ?
C3C H3C1 0.9900 . ?
C3C H3C2 0.9900 . ?
C4C C4C 1.536(8) 2_756 ?
C4C H4C1 0.9900 . ?
C4C H4C2 0.9900 . ?
C5C C6C 1.545(10) . ?
C5C H5C1 0.9900 . ?
C5C H5C2 0.9900 . ?
C6C H6C1 0.9800 . ?
C6C H6C2 0.9800 . ?
C6C H6C3 0.9800 . ?
C5C1 C9C 1.537(10) . ?
C5C1 H5C3 0.9900 . ?
C5C1 H5C4 0.9900 . ?
C9C H9C1 0.9800 . ?
C9C H9C2 0.9800 . ?
C9C H9C3 0.9800 . ?
C7C C8C 1.525(10) . ?
C7C H7C1 0.9900 . ?
C7C H7C2 0.9900 . ?
C8C H8C1 0.9800 . ?
C8C H8C2 0.9800 . ?
C8C H8C3 0.9800 . ?
C7C1 C10C 1.35(4) . ?
C7C1 H7C3 0.9900 . ?
C7C1 H7C4 0.9900 . ?
C10C H10A 0.9800 . ?
C10C H10B 0.9800 . ?
C10C H10C 0.9800 . ?
Cl1 O21 1.3867(9) . ?
Cl1 O11 1.3872(9) . ?
Cl1 O31 1.3873(9) . ?
Cl1 O41 1.3875(9) . ?
Cl2 O12 1.359(8) . ?
Cl2 O22 1.391(8) . ?
Cl2 O32 1.392(9) . ?
Cl2 O42 1.407(9) . ?
Cl3 O13 1.374(9) . ?
Cl3 O33 1.380(9) . ?
Cl3 O23 1.390(9) . ?
Cl3 O43 1.399(9) . ?
Cl5 O15 1.363(9) . ?
Cl5 O35 1.383(9) . ?
Cl5 O25 1.390(9) . ?
Cl5 O45 1.400(9) . ?
N1 C1 1.152(4) . ?
C1 C2 1.504(4) . ?
C2 H2D 0.9800 . ?
C2 H2E 0.9800 . ?
C2 H2F 0.9800 . ?
N2 C3 1.148(4) . ?
C3 C4 1.502(4) . ?
C4 H4A 0.9800 . ?
C4 H4B 0.9800 . ?
C4 H4C 0.9800 . ?

loop_
_geom_torsion_atom_site_label_1
_geom_torsion_atom_site_label_2
_geom_torsion_atom_site_label_3
_geom_torsion_atom_site_label_4
_geom_torsion
_geom_torsion_site_symmetry_1
_geom_torsion_site_symmetry_2
_geom_torsion_site_symmetry_3
_geom_torsion_site_symmetry_4
_geom_torsion_publ_flag
C2A N1A N2A N3A 0.2(5) . . . . ?
Fe N1A N2A N3A -165.3(3) . . . . ?
N1A N2A N3A C1A 0.2(5) . . . . ?
N1A N2A N3A C7A -178.8(5) . . . . ?
N1A N2A N3A C5A -178.8(5) . . . . ?
N2A N3A C1A C2A -0.5(5) . . . . ?
C7A N3A C1A C2A 178.4(6) . . . . ?
C5A N3A C1A C2A 178.4(6) . . . . ?
N2A N3A C1A C3A 177.3(4) . . . . ?
C7A N3A C1A C3A -3.8(8) . . . . ?
C5A N3A C1A C3A -3.8(8) . . . . ?
N2A N1A C2A C1A -0.5(4) . . . . ?
Fe N1A C2A C1A 162.8(3) . . . . ?
N3A C1A C2A N1A 0.6(4) . . . . ?
C3A C1A C2A N1A -177.0(4) . . . . ?
C2A C1A C3A C4A 95.9(5) . . . . ?
N3A C1A C3A C4A -81.2(5) . . . . ?
C1A C3A C4A C4A -62.6(6) . . . 2_665 ?
N2A N3A C5A C6A -20.2(12) . . . . ?
C1A N3A C5A C6A 161.0(11) . . . . ?
N2A N3A C7A C8A -71.5(8) . . . . ?
C1A N3A C7A C8A 109.7(7) . . . . ?
C2B N1B N2B N3B -0.1(5) . . . . ?
Fe N1B N2B N3B -172.7(3) . . . . ?
N1B N2B N3B C1B 0.5(6) . . . . ?
N1B N2B N3B C6B 179.6(4) . . . . ?
N2B N3B C1B C2B -0.7(7) . . . . ?
C6B N3B C1B C2B -179.7(5) . . . . ?
N2B N3B C1B C3B 176.3(5) . . . . ?
C6B N3B C1B C3B -2.6(10) . . . . ?
N2B N1B C2B C1B -0.4(6) . . . . ?
Fe N1B C2B C1B 172.0(4) . . . . ?
N3B C1B C2B N1B 0.6(6) . . . . ?
C3B C1B C2B N1B -176.2(6) . . . . ?
N3B C1B C3B C5B -179.4(9) . . . 2_567 ?
C2B C1B C3B C5B -3.1(12) . . . 2_567 ?
N3B C1B C3B C4B 84.4(8) . . . . ?
C2B C1B C3B C4B -99.4(9) . . . . ?
C5B C3B C4B C5B 58.8(11) 2_567 . . . ?
C1B C3B C4B C5B 175.5(8) . . . . ?
C1B C3B C4B C5B 116.6(7) . . . 2_567 ?
C3B C4B C5B C3B -83.9(13) . . . 2_567 ?
C5B C4B C5B C3B -47.0(10) 2_567 . . 2_567 ?
C3B C4B C5B C4B -36.9(7) . . . 2_567 ?
C5B C4B C5B C4B 0.000(1) 2_567 . . 2_567 ?
C1B N3B C6B C7B 106.5(7) . . . . ?
N2B N3B C6B C7B -72.5(7) . . . . ?
C2C N1C N2C N3C -2.5(5) . . . . ?
Fe N1C N2C N3C -173.0(3) . . . . ?
N1C N2C N3C C1C 1.2(5) . . . . ?
N1C N2C N3C C7C1 -175.6(11) . . . . ?
N1C N2C N3C C7C -175.6(11) . . . . ?
N1C N2C N3C C5C 174.0(8) . . . . ?
N1C N2C N3C C5C1 174.0(8) . . . . ?
N1C N2C N3C C9C -122.9(10) . . . . ?
N2C N3C C1C C2C 0.6(6) . . . . ?
C7C1 N3C C1C C2C 177.5(11) . . . . ?
C7C N3C C1C C2C 177.5(11) . . . . ?
C5C N3C C1C C2C -170.3(9) . . . . ?
C5C1 N3C C1C C2C -170.3(9) . . . . ?
C9C N3C C1C C2C 124.8(14) . . . . ?
N2C N3C C1C C3C 177.5(5) . . . . ?
C7C1 N3C C1C C3C -5.6(13) . . . . ?
C7C N3C C1C C3C -5.6(13) . . . . ?
C5C N3C C1C C3C 6.6(12) . . . . ?
C5C1 N3C C1C C3C 6.6(12) . . . . ?
C9C N3C C1C C3C -58.4(15) . . . . ?
N2C N1C C2C C1C 2.9(5) . . . . ?
Fe N1C C2C C1C 172.6(3) . . . . ?
N3C C1C C2C N1C -2.1(5) . . . . ?
C3C C1C C2C N1C -178.7(5) . . . . ?
N3C C1C C3C C4C -170.6(5) . . . . ?
C2C C1C C3C C4C 5.3(9) . . . . ?
C1C C3C C4C C4C 179.5(6) . . . 2_756 ?
C1C N3C C5C C6C -75.8(16) . . . . ?
N2C N3C C5C C6C 113.4(11) . . . . ?
C1C N3C C5C1 C9C -89(2) . . . . ?
N2C N3C C5C1 C9C 101(2) . . . . ?
C1C N3C C9C C5C1 129.8(10) . . . . ?
N2C N3C C9C C5C1 -105.5(11) . . . . ?
C1C N3C C7C C8C -153.3(13) . . . . ?
N2C N3C C7C C8C 23(2) . . . . ?
C1C N3C C7C1 C10C -116(2) . . . . ?
N2C N3C C7C1 C10C 60(3) . . . . ?
C3C C4C C4C C3C 180.000(1) . . 2_756 2_756 ?
C4B C5B C3B C1B -176.7(10) . . 2_567 2_567 ?
C1B C3B C4B C4B 147.0(5) . . . 2_567 ?
C1B C3B C4B C5B 175.5(8) . . . . ?
C3A C4A C4A C3A 180.000(0) . . 2_665 2_665 ?
